data_7225578
loop_
_publ_author_name
'Zeng, Fanxun'
'Liu, Pengjian'
'Li, Z.'
'Shao, Xusheng'
'Xu, Xiaoyong'

_publ_section_title
;
 Catalyst-Free and Selective Synthesis of 2-Aminothiophenes and
 2-Amino-4,5-dihydrothiophenes from 4-Thiazolidinones in Water
;
_journal_name_full 'RSC Adv.'
_journal_paper_doi 10.1039/C6RA11151C
_journal_year 2016
_chemical_formula_sum 'C17 H11 F N2 S'
_chemical_formula_weight 294.34
_chemical_name_systematic
; 
 ? 
;
_space_group_crystal_system triclinic
_space_group_IT_number 2
_space_group_name_Hall '-P 1'
_space_group_name_H-M_alt 'P -1'
_symmetry_space_group_name_Hall '-P 1'
_symmetry_space_group_name_H-M 'P -1'
_atom_sites_solution_hydrogens mixed
_audit_creation_method SHELXL-2013
_audit_update_record
;
2016-04-26 deposited with the CCDC.
2016-06-16 downloaded from the CCDC.
;
_cell_angle_alpha 105.090(3)
_cell_angle_beta 96.643(2)
_cell_angle_gamma 95.659(3)
_cell_formula_units_Z 2
_cell_length_a 8.4770(15)
_cell_length_b 8.6108(14)
_cell_length_c 10.4033(15)
_cell_measurement_reflns_used 1247
_cell_measurement_temperature 293(2)
_cell_measurement_theta_max 47.677
_cell_measurement_theta_min 4.882
_cell_volume 721.7(2)
_computing_cell_refinement 'Bruker SAINT'
_computing_data_collection 'Bruker APEX2'
_computing_data_reduction 'Bruker SAINT'
_computing_molecular_graphics 'Bruker SHELXTL'
_computing_publication_material 'Bruker SHELXTL'
_computing_structure_refinement 'SHELXL-2013 (Sheldrick, 2013)'
_computing_structure_solution 'SHELXS-97 (Sheldrick, 2008)'
_diffrn_ambient_temperature 293(2)
_diffrn_measured_fraction_theta_full 0.999
_diffrn_measured_fraction_theta_max 0.999
_diffrn_measurement_device_type 'Bruker APEX-II CCD'
_diffrn_measurement_method '\f and \w scans'
_diffrn_radiation_type MoK\a
_diffrn_radiation_wavelength 0.71073
_diffrn_reflns_av_R_equivalents 0.0213
_diffrn_reflns_av_unetI/netI 0.0378
_diffrn_reflns_Laue_measured_fraction_full 0.999
_diffrn_reflns_Laue_measured_fraction_max 0.999
_diffrn_reflns_limit_h_max 10
_diffrn_reflns_limit_h_min -8
_diffrn_reflns_limit_k_max 10
_diffrn_reflns_limit_k_min -10
_diffrn_reflns_limit_l_max 12
_diffrn_reflns_limit_l_min -12
_diffrn_reflns_number 5332
_diffrn_reflns_point_group_measured_fraction_full 0.999
_diffrn_reflns_point_group_measured_fraction_max 0.999
_diffrn_reflns_theta_full 25.242
_diffrn_reflns_theta_max 25.997
_diffrn_reflns_theta_min 2.050
_exptl_absorpt_coefficient_mu 0.229
_exptl_absorpt_correction_T_max 0.7456
_exptl_absorpt_correction_T_min 0.6728
_exptl_absorpt_correction_type multi-scan
_exptl_absorpt_process_details sadabs
_exptl_crystal_colour yellow
_exptl_crystal_density_diffrn 1.355
_exptl_crystal_description prismatic
_exptl_crystal_F_000 304
_exptl_crystal_size_max 0.190
_exptl_crystal_size_mid 0.160
_exptl_crystal_size_min 0.120
_refine_diff_density_max 0.168
_refine_diff_density_min -0.201
_refine_diff_density_rms 0.032
_refine_ls_extinction_expression Fc^*^=kFc[1+0.001xFc^2^\l^3^/sin(2\q)]^-1/4^
_refine_ls_extinction_method SHELXL
_refine_ls_goodness_of_fit_ref 1.025
_refine_ls_hydrogen_treatment constr
_refine_ls_matrix_type full
_refine_ls_number_parameters 191
_refine_ls_number_reflns 2843
_refine_ls_number_restraints 0
_refine_ls_restrained_S_all 1.025
_refine_ls_R_factor_all 0.0775
_refine_ls_R_factor_gt 0.0432
_refine_ls_shift/su_max 0.000
_refine_ls_shift/su_mean 0.000
_refine_ls_structure_factor_coef Fsqd
_refine_ls_weighting_details 'w=1/[\s^2^(Fo^2^)+(0.0546P)^2^+0.0549P] where P=(Fo^2^+2Fc^2^)/3'
_refine_ls_weighting_scheme calc
_refine_ls_wR_factor_gt 0.1049
_refine_ls_wR_factor_ref 0.1211
_reflns_Friedel_coverage 0.000
_reflns_number_gt 1783
_reflns_number_total 2843
_reflns_threshold_expression 'I > 2\s(I)'
_cod_data_source_file c6ra11151c2.cif
_cod_data_source_block dm15574
_cod_database_code 7225578
_shelx_space_group_comment
; 
The symmetry employed for this shelxl refinement is uniquely defined 
by the following loop, which should always be used as a source of 
symmetry information in preference to the above space-group names. 
They are only intended as comments. 
;
_shelx_estimated_absorpt_t_min 0.958
_shelx_estimated_absorpt_t_max 0.973
_shelxl_version_number 2013-4

loop_
_space_group_symop_operation_xyz
'x, y, z'
'-x, -y, -z'

loop_
_atom_site_label
_atom_site_type_symbol
_atom_site_fract_x
_atom_site_fract_y
_atom_site_fract_z
_atom_site_U_iso_or_equiv
_atom_site_adp_type
_atom_site_occupancy
_atom_site_site_symmetry_order
_atom_site_calc_flag
_atom_site_refinement_flags_posn
_atom_site_refinement_flags_adp
S1 S 0.03567(7) 0.59338(8) 0.26379(6) 0.0749(3) Uani 1 1 d . .
F1 F 0.2764(2) 0.12356(18) 0.12860(14) 0.1003(5) Uani 1 1 d . .
N1 N 0.2953(2) 0.4510(2) 0.1985(2) 0.0738(6) Uani 1 1 d . .
H1 H 0.3499 0.4338 0.1504 0.089 Uiso 1 1 d R U
N2 N 0.3997(3) 0.6045(3) -0.0836(3) 0.0968(8) Uani 1 1 d . .
C1 C 0.1937(2) 0.5548(3) 0.1755(2) 0.0579(6) Uani 1 1 d . .
C2 C -0.0251(3) 0.7215(3) 0.1722(3) 0.0806(7) Uani 1 1 d . .
H2 H -0.1135 0.7764 0.1858 0.097 Uiso 1 1 calc R U
C3 C 0.0677(3) 0.7341(3) 0.0794(3) 0.0715(7) Uani 1 1 d . .
H3 H 0.0510 0.7981 0.0209 0.086 Uiso 1 1 calc R U
C4 C 0.1949(2) 0.6386(3) 0.0802(2) 0.0588(6) Uani 1 1 d . .
C5 C 0.3081(3) 0.6211(3) -0.0107(3) 0.0700(7) Uani 1 1 d . .
C6 C 0.2908(3) 0.3661(3) 0.2972(2) 0.0600(6) Uani 1 1 d . .
C7 C 0.2836(3) 0.2009(3) 0.2613(2) 0.0684(6) Uani 1 1 d . .
C8 C 0.2848(3) 0.1109(3) 0.3516(2) 0.0684(6) Uani 1 1 d . .
H8 H 0.2802 -0.0013 0.3222 0.082 Uiso 1 1 calc R U
C9 C 0.2928(3) 0.1880(3) 0.4878(2) 0.0588(6) Uani 1 1 d . .
C10 C 0.2997(3) 0.3556(3) 0.5267(2) 0.0632(6) Uani 1 1 d . .
H10 H 0.3043 0.4097 0.6172 0.076 Uiso 1 1 calc R U
C11 C 0.2997(3) 0.4431(3) 0.4328(2) 0.0663(6) Uani 1 1 d . .
H11 H 0.3058 0.5555 0.4611 0.080 Uiso 1 1 calc R U
C12 C 0.2929(3) 0.0931(3) 0.5873(2) 0.0633(6) Uani 1 1 d . .
C13 C 0.3884(3) 0.1476(3) 0.7116(3) 0.0797(7) Uani 1 1 d . .
H13 H 0.4561 0.2454 0.7327 0.096 Uiso 1 1 calc R U
C14 C 0.3850(4) 0.0600(5) 0.8038(3) 0.1007(10) Uani 1 1 d . .
H14 H 0.4506 0.0982 0.8866 0.121 Uiso 1 1 calc R U
C15 C 0.2861(5) -0.0828(5) 0.7751(4) 0.1137(12) Uani 1 1 d . .
H15 H 0.2836 -0.1418 0.8382 0.136 Uiso 1 1 calc R U
C16 C 0.1906(5) -0.1391(4) 0.6535(4) 0.1085(11) Uani 1 1 d . .
H16 H 0.1231 -0.2368 0.6336 0.130 Uiso 1 1 calc R U
C17 C 0.1938(4) -0.0515(3) 0.5600(3) 0.0870(8) Uani 1 1 d . .
H17 H 0.1281 -0.0908 0.4773 0.104 Uiso 1 1 calc R U

loop_
_atom_site_aniso_label
_atom_site_aniso_U_11
_atom_site_aniso_U_22
_atom_site_aniso_U_33
_atom_site_aniso_U_23
_atom_site_aniso_U_13
_atom_site_aniso_U_12
S1 0.0625(4) 0.0991(5) 0.0673(4) 0.0187(3) 0.0289(3) 0.0201(3)
F1 0.1569(15) 0.0955(11) 0.0561(9) 0.0208(8) 0.0361(9) 0.0297(10)
N1 0.0747(13) 0.0954(14) 0.0796(14) 0.0497(11) 0.0457(10) 0.0364(11)
N2 0.0901(16) 0.1286(19) 0.119(2) 0.0858(16) 0.0582(15) 0.0506(14)
C1 0.0522(13) 0.0636(13) 0.0612(13) 0.0172(11) 0.0192(10) 0.0098(10)
C2 0.0687(16) 0.0938(18) 0.0804(18) 0.0141(14) 0.0199(13) 0.0323(13)
C3 0.0686(16) 0.0707(15) 0.0783(17) 0.0208(13) 0.0125(13) 0.0206(12)
C4 0.0549(13) 0.0624(13) 0.0657(14) 0.0227(11) 0.0196(10) 0.0131(10)
C5 0.0657(15) 0.0806(16) 0.0866(18) 0.0513(14) 0.0260(13) 0.0240(12)
C6 0.0567(13) 0.0717(15) 0.0644(14) 0.0301(12) 0.0277(10) 0.0172(10)
C7 0.0811(17) 0.0774(17) 0.0525(14) 0.0175(12) 0.0272(11) 0.0197(12)
C8 0.0896(17) 0.0643(14) 0.0587(14) 0.0204(12) 0.0241(12) 0.0211(12)
C9 0.0583(13) 0.0681(15) 0.0571(14) 0.0225(11) 0.0204(10) 0.0143(10)
C10 0.0666(15) 0.0720(16) 0.0522(13) 0.0155(11) 0.0187(10) 0.0079(11)
C11 0.0713(15) 0.0630(14) 0.0701(15) 0.0218(12) 0.0248(12) 0.0093(11)
C12 0.0718(15) 0.0742(15) 0.0569(14) 0.0267(11) 0.0271(11) 0.0268(12)
C13 0.0702(16) 0.110(2) 0.0731(17) 0.0392(16) 0.0188(13) 0.0294(14)
C14 0.103(2) 0.144(3) 0.084(2) 0.065(2) 0.0240(17) 0.054(2)
C15 0.151(3) 0.130(3) 0.112(3) 0.084(2) 0.063(2) 0.079(3)
C16 0.158(3) 0.081(2) 0.111(3) 0.048(2) 0.054(2) 0.033(2)
C17 0.125(2) 0.0709(17) 0.0754(18) 0.0278(14) 0.0311(16) 0.0203(16)

loop_
_atom_type_symbol
_atom_type_description
_atom_type_scat_dispersion_real
_atom_type_scat_dispersion_imag
_atom_type_scat_source
C C 0.0033 0.0016 'International Tables Vol C Tables 4.2.6.8 and 6.1.1.4'
H H 0.0000 0.0000 'International Tables Vol C Tables 4.2.6.8 and 6.1.1.4'
F F 0.0171 0.0103 'International Tables Vol C Tables 4.2.6.8 and 6.1.1.4'
N N 0.0061 0.0033 'International Tables Vol C Tables 4.2.6.8 and 6.1.1.4'
S S 0.1246 0.1234 'International Tables Vol C Tables 4.2.6.8 and 6.1.1.4'

loop_
_geom_angle_atom_site_label_1
_geom_angle_atom_site_label_2
_geom_angle_atom_site_label_3
_geom_angle
C2 S1 C1 91.34(12)
C1 N1 C6 125.74(18)
C1 N1 H1 114.0
C6 N1 H1 119.9
N1 C1 C4 127.04(19)
N1 C1 S1 122.28(17)
C4 C1 S1 110.64(17)
C3 C2 S1 112.9(2)
C3 C2 H2 123.6
S1 C2 H2 123.6
C2 C3 C4 112.3(2)
C2 C3 H3 123.9
C4 C3 H3 123.9
C1 C4 C5 121.8(2)
C1 C4 C3 112.9(2)
C5 C4 C3 125.3(2)
N2 C5 C4 178.8(3)
C7 C6 C11 117.1(2)
C7 C6 N1 120.0(2)
C11 C6 N1 122.8(2)
F1 C7 C8 118.8(2)
F1 C7 C6 117.8(2)
C8 C7 C6 123.4(2)
C7 C8 C9 119.6(2)
C7 C8 H8 120.2
C9 C8 H8 120.2
C10 C9 C8 118.1(2)
C10 C9 C12 121.3(2)
C8 C9 C12 120.6(2)
C11 C10 C9 120.9(2)
C11 C10 H10 119.6
C9 C10 H10 119.6
C10 C11 C6 121.0(2)
C10 C11 H11 119.5
C6 C11 H11 119.5
C17 C12 C13 117.9(2)
C17 C12 C9 120.5(2)
C13 C12 C9 121.6(2)
C14 C13 C12 121.0(3)
C14 C13 H13 119.5
C12 C13 H13 119.5
C15 C14 C13 120.3(3)
C15 C14 H14 119.8
C13 C14 H14 119.8
C14 C15 C16 119.8(3)
C14 C15 H15 120.1
C16 C15 H15 120.1
C15 C16 C17 120.1(3)
C15 C16 H16 119.9
C17 C16 H16 119.9
C12 C17 C16 120.8(3)
C12 C17 H17 119.6
C16 C17 H17 119.6

loop_
_geom_bond_atom_site_label_1
_geom_bond_atom_site_label_2
_geom_bond_distance
S1 C2 1.713(3)
S1 C1 1.721(2)
F1 C7 1.359(2)
N1 C1 1.347(3)
N1 C6 1.409(3)
N1 H1 0.7180
N2 C5 1.140(3)
C1 C4 1.370(3)
C2 C3 1.332(3)
C2 H2 0.9300
C3 C4 1.420(3)
C3 H3 0.9300
C4 C5 1.415(3)
C6 C7 1.366(3)
C6 C11 1.383(3)
C7 C8 1.365(3)
C8 C9 1.390(3)
C8 H8 0.9300
C9 C10 1.387(3)
C9 C12 1.477(3)
C10 C11 1.380(3)
C10 H10 0.9300
C11 H11 0.9300
C12 C17 1.375(3)
C12 C13 1.383(3)
C13 C14 1.368(4)
C13 H13 0.9300
C14 C15 1.361(5)
C14 H14 0.9300
C15 C16 1.363(5)
C15 H15 0.9300
C16 C17 1.379(4)
C16 H16 0.9300
C17 H17 0.9300

loop_
_geom_torsion_atom_site_label_1
_geom_torsion_atom_site_label_2
_geom_torsion_atom_site_label_3
_geom_torsion_atom_site_label_4
_geom_torsion
C6 N1 C1 C4 -179.8(2)
C6 N1 C1 S1 -2.2(3)
C2 S1 C1 N1 -178.3(2)
C2 S1 C1 C4 -0.31(17)
C1 S1 C2 C3 0.4(2)
S1 C2 C3 C4 -0.4(3)
N1 C1 C4 C5 1.2(4)
S1 C1 C4 C5 -176.62(18)
N1 C1 C4 C3 178.0(2)
S1 C1 C4 C3 0.2(2)
C2 C3 C4 C1 0.1(3)
C2 C3 C4 C5 176.8(2)
C1 N1 C6 C7 125.3(3)
C1 N1 C6 C11 -57.3(3)
C11 C6 C7 F1 -179.3(2)
N1 C6 C7 F1 -1.9(3)
C11 C6 C7 C8 0.0(4)
N1 C6 C7 C8 177.5(2)
F1 C7 C8 C9 179.7(2)
C6 C7 C8 C9 0.3(4)
C7 C8 C9 C10 -0.1(3)
C7 C8 C9 C12 179.5(2)
C8 C9 C10 C11 -0.5(3)
C12 C9 C10 C11 179.9(2)
C9 C10 C11 C6 0.9(3)
C7 C6 C11 C10 -0.6(3)
N1 C6 C11 C10 -178.03(19)
C10 C9 C12 C17 138.5(2)
C8 C9 C12 C17 -41.1(3)
C10 C9 C12 C13 -39.8(3)
C8 C9 C12 C13 140.6(2)
C17 C12 C13 C14 0.3(4)
C9 C12 C13 C14 178.7(2)
C12 C13 C14 C15 -0.4(4)
C13 C14 C15 C16 0.3(5)
C14 C15 C16 C17 -0.2(5)
C13 C12 C17 C16 -0.2(4)
C9 C12 C17 C16 -178.6(2)
C15 C16 C17 C12 0.1(5)
